data_4135334
loop_
_publ_author_name
'Liang, Haozhong'
'Hua, Bin'
'Xu, Fan'
'Gan, Li-She'
'Shao, Li'
'Huang, Feihe'

_publ_section_title
;
 Acid/Base-Tunable Unimolecular Chirality Switching of a Pillar[5]azacrown
 <i>Pseudo</i>[1]Catenane.
;
_journal_issue 46
_journal_name_full 'Journal of the American Chemical Society'
_journal_page_first 19772
_journal_page_last 19778
_journal_paper_doi 10.1021/jacs.0c10570
_journal_volume 142
_journal_year 2020
_chemical_formula_moiety 'C51 H59 N3 O12, 3(C H Cl3)'
_chemical_formula_sum 'C54 H62 Cl9 N3 O12'
_chemical_formula_weight 1264.11
_space_group_crystal_system orthorhombic
_space_group_IT_number 61
_space_group_name_Hall '-P 2ac 2ab'
_space_group_name_H-M_alt 'P b c a'
_atom_sites_solution_hydrogens geom
_atom_sites_solution_primary dual
_audit_creation_date 2020-05-31
_audit_creation_method
;
Olex2 1.3-alpha
(compiled 2020.05.22 svn.r1d9e7f8d for OlexSys, GUI svn.r6115)
;
_cell_angle_alpha 90
_cell_angle_beta 90
_cell_angle_gamma 90
_cell_formula_units_Z 8
_cell_length_a 12.452(3)
_cell_length_b 26.389(7)
_cell_length_c 36.476(9)
_cell_measurement_reflns_used 9807
_cell_measurement_temperature 170.15
_cell_measurement_theta_max 25.17
_cell_measurement_theta_min 2.32
_cell_volume 11986(5)
_computing_cell_refinement 'SAINT V8.38A (?, 2016)'
_computing_data_reduction 'SAINT V8.38A (?, 2016)'
_computing_molecular_graphics 'Olex2 1.3-alpha (Dolomanov et al., 2009)'
_computing_publication_material 'Olex2 1.3-alpha (Dolomanov et al., 2009)'
_computing_structure_refinement 'SHELXL 2018/3 (Sheldrick, 2015)'
_computing_structure_solution 'SHELXT 2014/5 (Sheldrick, 2014)'
_diffrn_ambient_temperature 170.15
_diffrn_measured_fraction_theta_full 0.999
_diffrn_measured_fraction_theta_max 0.999
_diffrn_measurement_device_type 'Bruker APEX-II CCD'
_diffrn_measurement_method '\f and \w scans'
_diffrn_radiation_type MoK\a
_diffrn_radiation_wavelength 0.71073
_diffrn_reflns_av_R_equivalents 0.0588
_diffrn_reflns_av_unetI/netI 0.0316
_diffrn_reflns_Laue_measured_fraction_full 0.999
_diffrn_reflns_Laue_measured_fraction_max 0.999
_diffrn_reflns_limit_h_max 15
_diffrn_reflns_limit_h_min -15
_diffrn_reflns_limit_k_max 31
_diffrn_reflns_limit_k_min -31
_diffrn_reflns_limit_l_max 42
_diffrn_reflns_limit_l_min -43
_diffrn_reflns_number 128298
_diffrn_reflns_point_group_measured_fraction_full 0.999
_diffrn_reflns_point_group_measured_fraction_max 0.999
_diffrn_reflns_theta_full 25.242
_diffrn_reflns_theta_max 25.357
_diffrn_reflns_theta_min 2.125
_diffrn_standards_number 0
_exptl_absorpt_coefficient_mu 0.481
_exptl_absorpt_correction_T_max 0.7452
_exptl_absorpt_correction_T_min 0.6488
_exptl_absorpt_correction_type multi-scan
_exptl_absorpt_process_details
'SADABS-2016/2 (Bruker,2016/2) was used for absorption correction. wR2(int) was 0.1250 before and 0.0583 after correction. The Ratio of minimum to maximum transmission is 0.8706. The \l/2 correction factor is Not present.'
_exptl_crystal_colour colourless
_exptl_crystal_colour_primary colourless
_exptl_crystal_density_diffrn 1.401
_exptl_crystal_description plate
_exptl_crystal_F_000 5248
_exptl_crystal_size_max 0.29
_exptl_crystal_size_mid 0.19
_exptl_crystal_size_min 0.1
_refine_diff_density_max 0.749
_refine_diff_density_min -0.657
_refine_diff_density_rms 0.066
_refine_ls_extinction_coef 0.00111(17)
_refine_ls_extinction_expression Fc^*^=kFc[1+0.001xFc^2^\l^3^/sin(2\q)]^-1/4^
_refine_ls_extinction_method 'SHELXL-2018/3 (Sheldrick 2018)'
_refine_ls_goodness_of_fit_ref 1.027
_refine_ls_hydrogen_treatment constr
_refine_ls_matrix_type full
_refine_ls_number_parameters 937
_refine_ls_number_reflns 10961
_refine_ls_number_restraints 1260
_refine_ls_restrained_S_all 1.252
_refine_ls_R_factor_all 0.0830
_refine_ls_R_factor_gt 0.0675
_refine_ls_shift/su_max 0.014
_refine_ls_shift/su_mean 0.000
_refine_ls_structure_factor_coef Fsqd
_refine_ls_weighting_details 'w=1/[\s^2^(Fo^2^)+(0.0931P)^2^+12.5895P] where P=(Fo^2^+2Fc^2^)/3'
_refine_ls_weighting_scheme calc
_refine_ls_wR_factor_gt 0.1803
_refine_ls_wR_factor_ref 0.1952
_reflns_Friedel_coverage 0.000
_reflns_number_gt 8552
_reflns_number_total 10961
_reflns_threshold_expression 'I > 2\s(I)'
_cod_data_source_file ja0c10570_si_003.cif
_cod_data_source_block 191120_p4s13n_lhz777
_cod_depositor_comments 'Adding full bibliography for 4135334--4135338.cif.'
_cod_database_code 4135334
_shelx_shelxl_version_number 2018/3
_shelx_space_group_comment
;
The symmetry employed for this shelxl refinement is uniquely defined
by the following loop, which should always be used as a source of
symmetry information in preference to the above space-group names.
They are only intended as comments.
;
_shelx_estimated_absorpt_t_max 0.953
_shelx_estimated_absorpt_t_min 0.873
_olex2_refinement_description
;
1. Fixed Uiso
 At 1.2 times of:
  All C(H) groups, All C(H,H) groups, All N(H) groups
 At 1.5 times of:
  All C(H,H,H) groups
2. Restrained distances
 C1_1-Cl1_1 \\sim C1_1-Cl2_1 \\sim C1_1-Cl3_1
 C1_2-Cl1_2 \\sim C1_2-Cl2_2 \\sim C1_2-Cl3_2
 C1_3-Cl1_3 \\sim C1_3-Cl2_3 \\sim C1_3-Cl3_3
 C1_4-Cl1_4 \\sim C1_4-Cl2_4 \\sim C1_4-Cl3_4
 C1_5-Cl1_5 \\sim C1_5-Cl2_5 \\sim C1_5-Cl3_5
 C1_6-Cl1_6 \\sim C1_6-Cl2_6 \\sim C1_6-Cl3_6
 C1_7-Cl1_7 \\sim C1_7-Cl2_7 \\sim C1_7-Cl3_7
 C1_8-Cl1_8 \\sim C1_8-Cl2_8 \\sim C1_8-Cl3_8
 C1_9-Cl1_9 \\sim C1_9-Cl2_9 \\sim C1_9-Cl3_9
 with sigma of 0.02
 Cl1_1-Cl3_1 \\sim Cl2_1-Cl3_1 \\sim Cl1_1-Cl2_1
 Cl1_2-Cl3_2 \\sim Cl2_2-Cl3_2 \\sim Cl1_2-Cl2_2
 Cl1_3-Cl3_3 \\sim Cl2_3-Cl3_3 \\sim Cl1_3-Cl2_3
 Cl1_4-Cl3_4 \\sim Cl2_4-Cl3_4 \\sim Cl1_4-Cl2_4
 Cl1_5-Cl3_5 \\sim Cl2_5-Cl3_5 \\sim Cl1_5-Cl2_5
 Cl1_6-Cl3_6 \\sim Cl2_6-Cl3_6 \\sim Cl1_6-Cl2_6
 Cl1_7-Cl3_7 \\sim Cl2_7-Cl3_7 \\sim Cl1_7-Cl2_7
 Cl1_8-Cl3_8 \\sim Cl2_8-Cl3_8 \\sim Cl1_8-Cl2_8
 Cl1_9-Cl3_9 \\sim Cl2_9-Cl3_9 \\sim Cl1_9-Cl2_9
 with sigma of 0.04
3. Uiso/Uaniso restraints and constraints
All non-hydrogen atoms have similar U: within 1A with sigma of 0.04 and sigma
for terminal atoms of 0.08 within 1A
: within 4A with sigma of 0.01 and sigma for terminal atoms of 0.02 within 4A
Uanis(C1_9) \\sim Ueq: with sigma of 0.01 and sigma for terminal atoms of 0.02
4. Rigid body (RIGU) restrains
 with sigma for 1-2 distances of 0.004 and sigma for 1-3 distances of 0.004
5. Same fragment restrains
6. Others
 1*[Sof(C1)+Sof(H1)+Sof(Cl1)+Sof(Cl2)+Sof(Cl3)]+1*[Sof(C1)+Sof(H1)+Sof(Cl1)+
 Sof(Cl2)+Sof(Cl3)]+1*[Sof(C1)+Sof(H1)+Sof(Cl1)+Sof(Cl2)+Sof(Cl3)]=1 with esd
 of 0.0001
 1*[Sof(C1)+Sof(H1)+Sof(Cl1)+Sof(Cl2)+Sof(Cl3)]+1*[Sof(C1)+Sof(H1)+Sof(Cl1)+
 Sof(Cl2)+Sof(Cl3)]+1*[Sof(C1)+Sof(H1)+Sof(Cl1)+Sof(Cl2)+Sof(Cl3)]=1 with esd
 of 0.0001
 1*[Sof(C1)+Sof(H1)+Sof(Cl1)+Sof(Cl2)+Sof(Cl3)]+1*[Sof(C1)+Sof(H1)+Sof(Cl1)+
 Sof(Cl2)+Sof(Cl3)]+1*[Sof(C1)+Sof(H1)+Sof(Cl1)+Sof(Cl2)+Sof(Cl3)]=1 with esd
 of 0.0001
 Sof(C1)=Sof(H1)=Sof(Cl1)=Sof(Cl2)=Sof(Cl3)=FVAR(1)
 Sof(C1)=Sof(H1)=Sof(Cl1)=Sof(Cl2)=Sof(Cl3)=FVAR(2)
 Sof(C1)=Sof(H1)=Sof(Cl1)=Sof(Cl2)=Sof(Cl3)=FVAR(3)
 Sof(C1)=Sof(H1)=Sof(Cl1)=Sof(Cl2)=Sof(Cl3)=FVAR(4)
 Sof(C1)=Sof(H1)=Sof(Cl1)=Sof(Cl2)=Sof(Cl3)=FVAR(5)
 Sof(C1)=Sof(H1)=Sof(Cl1)=Sof(Cl2)=Sof(Cl3)=FVAR(6)
 Sof(C1)=Sof(H1)=Sof(Cl1)=Sof(Cl2)=Sof(Cl3)=FVAR(7)
 Sof(C1)=Sof(H1)=Sof(Cl1)=Sof(Cl2)=Sof(Cl3)=FVAR(8)
 Sof(C1)=Sof(H1)=Sof(Cl1)=Sof(Cl2)=Sof(Cl3)=FVAR(9)
7.a Ternary CH refined with riding coordinates:
 C1(H1), C1(H1), C1(H1), C1(H1), C1(H1), C1(H1), C1(H1), C1(H1), C1(H1)
7.b Secondary CH2 refined with riding coordinates:
 C10(H10A,H10B), C1(H1A,H1B), C43(H43A,H43B), C19(H19A,H19B), C33(H33A,H33B),
 C34(H34A,H34B), C30(H30A,H30B), C28(H28A,H28B), C26(H26A,H26B), C29(H29A,H29B),
  C31(H31A,H31B)
7.c Aromatic/amide H refined with riding coordinates:
 N2(H2), N1(H1), N3(H3), C15(H15), C6(H6), C3(H3A), C45(H45), C36(H36),
 C48(H48), C24(H24), C12(H12), C39(H39), C21(H21)
7.d Idealised Me refined as rotating group:
 C41(H41A,H41B,H41C), C18(H18A,H18B,H18C), C17(H17A,H17B,H17C), C42(H42A,H42B,
 H42C), C8(H8A,H8B,H8C), C50(H50A,H50B,H50C), C51(H51A,H51B,H51C), C9(H9A,H9B,
 H9C)
;
_olex2_submission_special_instructions 'No special instructions were received'

loop_
_space_group_symop_operation_xyz
'x, y, z'
'-x+1/2, -y, z+1/2'
'x+1/2, -y+1/2, -z'
'-x, y+1/2, -z+1/2'
'-x, -y, -z'
'x-1/2, y, -z-1/2'
'-x-1/2, y-1/2, z'
'x, -y-1/2, z-1/2'

loop_
_atom_site_label
_atom_site_type_symbol
_atom_site_fract_x
_atom_site_fract_y
_atom_site_fract_z
_atom_site_U_iso_or_equiv
_atom_site_adp_type
_atom_site_occupancy
_atom_site_site_symmetry_order
_atom_site_calc_flag
_atom_site_refinement_flags_posn
_atom_site_refinement_flags_adp
_atom_site_refinement_flags_occupancy
_atom_site_disorder_assembly
_atom_site_disorder_group
O9 O 0.53845(15) 0.08475(8) 0.17906(5) 0.0458(5) Uani 1 1 d . . . . .
O6 O -0.13632(15) 0.16330(8) 0.18632(5) 0.0482(5) Uani 1 1 d . . . . .
O11 O 0.53839(17) 0.10895(9) 0.04380(6) 0.0564(6) Uani 1 1 d . . . . .
O4 O -0.12818(17) 0.19393(8) 0.05127(5) 0.0534(5) Uani 1 1 d . . . . .
O10 O 0.21968(17) 0.20810(10) 0.23494(7) 0.0687(7) Uani 1 1 d . . . . .
O2 O 0.26308(16) 0.25736(9) 0.02070(7) 0.0592(6) Uani 1 1 d . . . . .
O1 O 0.15120(17) 0.05688(9) 0.00071(7) 0.0628(6) Uani 1 1 d . . . . .
O12 O 0.46340(19) 0.27353(8) 0.13389(6) 0.0597(6) Uani 1 1 d . . . . .
O3 O -0.0675(2) 0.00173(8) 0.10731(6) 0.0616(6) Uani 1 1 d . . . . .
O5 O 0.16064(17) 0.01188(10) 0.21361(6) 0.0604(6) Uani 1 1 d . . . . .
O7 O -0.0041(3) 0.28186(12) 0.17197(9) 0.1002(11) Uani 1 1 d . . . . .
O8 O 0.2256(5) -0.04772(17) 0.12826(12) 0.156(2) Uani 1 1 d . . . . .
N2 N 0.1753(2) 0.13840(13) 0.11165(8) 0.0692(9) Uani 1 1 d . . . . .
H2 H 0.110492 0.125102 0.111185 0.083 Uiso 1 1 calc R U . . .
N1 N 0.2191(2) 0.03435(15) 0.14175(8) 0.0716(9) Uani 1 1 d . . . . .
H1 H 0.204330 0.056647 0.158968 0.086 Uiso 1 1 calc R U . . .
N3 N 0.0190(3) 0.20682(12) 0.14368(8) 0.0678(8) Uani 1 1 d . . . . .
H3 H -0.000353 0.174746 0.143641 0.081 Uiso 1 1 calc R U . . .
C20 C -0.0821(2) 0.07852(12) 0.17956(7) 0.0434(6) Uani 1 1 d . . . . .
C15 C -0.1542(2) 0.13184(11) 0.10022(7) 0.0398(6) Uani 1 1 d . . . . .
H15 H -0.192302 0.155918 0.114566 0.048 Uiso 1 1 calc R U . . .
C5 C 0.0984(2) 0.14222(13) 0.00800(7) 0.0462(7) Uani 1 1 d . . . . .
C37 C 0.4578(2) 0.11467(11) 0.19317(7) 0.0395(6) Uani 1 1 d . . . . .
C25 C -0.0630(2) 0.12548(12) 0.19536(7) 0.0451(7) Uani 1 1 d . . . . .
C10 C -0.0193(2) 0.12545(14) 0.00639(8) 0.0506(7) Uani 1 1 d . . . . .
H10A H -0.063242 0.153371 -0.003785 0.061 Uiso 1 1 calc R U . . .
H10B H -0.025800 0.096052 -0.010321 0.061 Uiso 1 1 calc R U . . .
C6 C 0.1244(2) 0.19249(13) 0.01288(8) 0.0477(7) Uani 1 1 d . . . . .
H6 H 0.068495 0.216846 0.014781 0.057 Uiso 1 1 calc R U . . .
C3 C 0.2880(2) 0.12276(13) 0.00649(7) 0.0472(7) Uani 1 1 d . . . . .
H3A H 0.343866 0.098488 0.004094 0.057 Uiso 1 1 calc R U . . .
C38 C 0.4675(2) 0.16645(11) 0.18755(7) 0.0405(6) Uani 1 1 d . . . . .
C41 C 0.5359(3) 0.03214(12) 0.18766(10) 0.0570(8) Uani 1 1 d . . . . .
H41A H 0.599740 0.015578 0.177490 0.086 Uiso 1 1 calc R U . . .
H41B H 0.471253 0.016829 0.177080 0.086 Uiso 1 1 calc R U . . .
H41C H 0.534989 0.027787 0.214344 0.086 Uiso 1 1 calc R U . . .
C2 C 0.3138(2) 0.17318(13) 0.01131(7) 0.0456(7) Uani 1 1 d . . . . .
C4 C 0.1813(2) 0.10681(13) 0.00509(8) 0.0487(7) Uani 1 1 d . . . . .
C23 C 0.0993(2) 0.09531(13) 0.22450(7) 0.0489(7) Uani 1 1 d . . . . .
C1 C 0.4298(2) 0.19036(13) 0.01260(8) 0.0492(7) Uani 1 1 d . . . . .
H1A H 0.435610 0.224569 0.001630 0.059 Uiso 1 1 calc R U . . .
H1B H 0.474309 0.166937 -0.002174 0.059 Uiso 1 1 calc R U . . .
C45 C 0.5554(2) 0.15010(11) 0.10334(8) 0.0428(6) Uani 1 1 d . . . . .
H45 H 0.591603 0.121485 0.113207 0.051 Uiso 1 1 calc R U . . .
C43 C 0.5614(2) 0.18880(12) 0.16626(8) 0.0447(6) Uani 1 1 d . . . . .
H43A H 0.577137 0.223282 0.175504 0.054 Uiso 1 1 calc R U . . .
H43B H 0.626009 0.167601 0.170018 0.054 Uiso 1 1 calc R U . . .
C19 C -0.1736(2) 0.07027(12) 0.15277(8) 0.0443(6) Uani 1 1 d . . . . .
H19A H -0.235479 0.091702 0.159809 0.053 Uiso 1 1 calc R U . . .
H19B H -0.196712 0.034399 0.153620 0.053 Uiso 1 1 calc R U . . .
C36 C 0.3705(2) 0.09544(12) 0.21254(7) 0.0428(6) Uani 1 1 d . . . . .
H36 H 0.365456 0.059917 0.216407 0.051 Uiso 1 1 calc R U . . .
C48 C 0.4557(2) 0.23366(11) 0.07362(8) 0.0458(7) Uani 1 1 d . . . . .
H48 H 0.423964 0.263136 0.063298 0.055 Uiso 1 1 calc R U . . .
C13 C -0.0828(2) 0.04871(11) 0.09220(8) 0.0465(7) Uani 1 1 d . . . . .
C44 C 0.5351(2) 0.19132(11) 0.12566(8) 0.0409(6) Uani 1 1 d . . . . .
C35 C 0.2912(2) 0.12660(13) 0.22628(7) 0.0462(7) Uani 1 1 d . . . . .
C24 C 0.0253(2) 0.13339(13) 0.21802(7) 0.0479(7) Uani 1 1 d . . . . .
H24 H 0.035045 0.165549 0.229243 0.058 Uiso 1 1 calc R U . . .
C33 C -0.1092(3) 0.21389(13) 0.19377(9) 0.0570(8) Uani 1 1 d . . . . .
H33A H -0.082720 0.216017 0.219324 0.068 Uiso 1 1 calc R U . . .
H33B H -0.175156 0.234703 0.192172 0.068 Uiso 1 1 calc R U . . .
C34 C 0.1980(2) 0.10514(15) 0.24809(8) 0.0566(8) Uani 1 1 d . . . . .
H34A H 0.178870 0.129206 0.267866 0.068 Uiso 1 1 calc R U . . .
H34B H 0.220697 0.072987 0.259732 0.068 Uiso 1 1 calc R U . . .
C12 C -0.0473(2) 0.06268(12) 0.05745(8) 0.0469(7) Uani 1 1 d . . . . .
H12 H -0.011532 0.038301 0.042666 0.056 Uiso 1 1 calc R U . . .
C16 C -0.1163(2) 0.14603(11) 0.06563(7) 0.0425(6) Uani 1 1 d . . . . .
C46 C 0.5241(2) 0.14961(11) 0.06671(8) 0.0428(6) Uani 1 1 d . . . . .
C30 C 0.1950(3) 0.19143(19) 0.11652(11) 0.0817(13) Uani 1 1 d . . . . .
H30A H 0.243327 0.203217 0.096712 0.098 Uiso 1 1 calc R U . . .
H30B H 0.232879 0.196475 0.140105 0.098 Uiso 1 1 calc R U . . .
C39 C 0.3882(2) 0.19829(13) 0.20131(8) 0.0477(7) Uani 1 1 d . . . . .
H39 H 0.394061 0.233867 0.197852 0.057 Uiso 1 1 calc R U . . .
C18 C -0.1904(3) 0.22931(13) 0.07135(9) 0.0632(9) Uani 1 1 d . . . . .
H18A H -0.194146 0.261332 0.057797 0.095 Uiso 1 1 calc R U . . .
H18B H -0.157015 0.235199 0.095304 0.095 Uiso 1 1 calc R U . . .
H18C H -0.263055 0.215879 0.074832 0.095 Uiso 1 1 calc R U . . .
C14 C -0.1378(2) 0.08363(11) 0.11412(7) 0.0410(6) Uani 1 1 d . . . . .
C17 C -0.0168(4) -0.03573(15) 0.08492(12) 0.0833(13) Uani 1 1 d . . . . .
H17A H -0.016870 -0.068338 0.097786 0.125 Uiso 1 1 calc R U . . .
H17B H 0.057385 -0.025495 0.079851 0.125 Uiso 1 1 calc R U . . .
H17C H -0.056147 -0.039056 0.061781 0.125 Uiso 1 1 calc R U . . .
C49 C 0.4842(2) 0.23381(11) 0.11060(8) 0.0451(6) Uani 1 1 d . . . . .
C11 C -0.0625(2) 0.11100(12) 0.04387(7) 0.0422(6) Uani 1 1 d . . . . .
C40 C 0.3002(2) 0.17859(14) 0.22012(8) 0.0518(8) Uani 1 1 d . . . . .
C47 C 0.4723(2) 0.19179(11) 0.05164(8) 0.0427(6) Uani 1 1 d . . . . .
C28 C 0.2548(4) 0.0539(2) 0.10627(11) 0.0827(12) Uani 1 1 d . . . . .
H28A H 0.322125 0.036697 0.099028 0.099 Uiso 1 1 calc R U . . .
H28B H 0.199737 0.046319 0.087475 0.099 Uiso 1 1 calc R U . . .
C21 C -0.0091(2) 0.03973(13) 0.18685(8) 0.0483(7) Uani 1 1 d . . . . .
H21 H -0.021736 0.006884 0.177097 0.058 Uiso 1 1 calc R U . . .
C32 C -0.0248(3) 0.23688(15) 0.16859(10) 0.0649(9) Uani 1 1 d . . . . .
C7 C 0.2312(2) 0.20848(12) 0.01509(8) 0.0472(7) Uani 1 1 d . . . . .
C42 C 0.2229(3) 0.26061(18) 0.22799(15) 0.0943(15) Uani 1 1 d . . . . .
H42A H 0.159670 0.276816 0.238841 0.141 Uiso 1 1 calc R U . . .
H42B H 0.223315 0.266492 0.201464 0.141 Uiso 1 1 calc R U . . .
H42C H 0.288135 0.275036 0.238841 0.141 Uiso 1 1 calc R U . . .
C22 C 0.0814(2) 0.04817(13) 0.20805(8) 0.0485(7) Uani 1 1 d . . . . .
C26 C 0.1689(3) -0.02828(15) 0.18776(10) 0.0669(9) Uani 1 1 d . . . . .
H26A H 0.097482 -0.044408 0.185317 0.080 Uiso 1 1 calc R U . . .
H26B H 0.218678 -0.054103 0.197717 0.080 Uiso 1 1 calc R U . . .
C29 C 0.2731(3) 0.1087(2) 0.10754(10) 0.0803(13) Uani 1 1 d . . . . .
H29A H 0.321647 0.116339 0.128296 0.096 Uiso 1 1 calc R U . . .
H29B H 0.309809 0.119166 0.084710 0.096 Uiso 1 1 calc R U . . .
C8 C 0.2342(3) 0.02129(17) -0.00546(14) 0.0868(14) Uani 1 1 d . . . . .
H8A H 0.203345 -0.012759 -0.007389 0.130 Uiso 1 1 calc R U . . .
H8B H 0.285127 0.022299 0.015020 0.130 Uiso 1 1 calc R U . . .
H8C H 0.271731 0.029693 -0.028285 0.130 Uiso 1 1 calc R U . . .
C50 C 0.5953(4) 0.06738(15) 0.05726(12) 0.0853(13) Uani 1 1 d . . . . .
H50A H 0.602353 0.041815 0.037919 0.128 Uiso 1 1 calc R U . . .
H50B H 0.556752 0.052791 0.078162 0.128 Uiso 1 1 calc R U . . .
H50C H 0.666899 0.078337 0.065144 0.128 Uiso 1 1 calc R U . . .
C27 C 0.2074(3) -0.01337(19) 0.14998(12) 0.0782(11) Uani 1 1 d . . . . .
C51 C 0.4098(4) 0.31638(15) 0.11967(13) 0.0884(14) Uani 1 1 d . . . . .
H51A H 0.401543 0.341823 0.139034 0.133 Uiso 1 1 calc R U . . .
H51B H 0.338759 0.306322 0.110646 0.133 Uiso 1 1 calc R U . . .
H51C H 0.451759 0.330722 0.099455 0.133 Uiso 1 1 calc R U . . .
C9 C 0.1848(3) 0.29635(15) 0.01753(12) 0.0737(11) Uani 1 1 d . . . . .
H9A H 0.219526 0.329430 0.020473 0.111 Uiso 1 1 calc R U . . .
H9B H 0.130143 0.291984 0.036596 0.111 Uiso 1 1 calc R U . . .
H9C H 0.150832 0.294506 -0.006667 0.111 Uiso 1 1 calc R U . . .
C31 C 0.0970(4) 0.22305(17) 0.11634(11) 0.0829(13) Uani 1 1 d . . . . .
H31A H 0.117099 0.258738 0.121124 0.099 Uiso 1 1 calc R U . . .
H31B H 0.063555 0.221457 0.091742 0.099 Uiso 1 1 calc R U . . .
C1_1 C -0.2246(7) 0.3643(2) 0.13196(16) 0.077(2) Uani 0.593(3) 1 d D U P A 1
H1_1 H -0.149314 0.360157 0.140982 0.093 Uiso 0.593(3) 1 calc R U P A 1
Cl1_1 Cl -0.29991(18) 0.31256(9) 0.14681(7) 0.0950(7) Uani 0.593(3) 1 d D U P A 1
Cl2_1 Cl -0.2778(4) 0.42065(12) 0.15063(11) 0.1379(17) Uani 0.593(3) 1 d D U P A 1
Cl3_1 Cl -0.2224(3) 0.36604(11) 0.08339(7) 0.1136(10) Uani 0.593(3) 1 d D U P A 1
C1_2 C 0.0868(10) 0.4191(3) 0.0901(2) 0.087(3) Uani 0.501(3) 1 d D U P B 1
H1_2 H 0.160953 0.432279 0.094628 0.104 Uiso 0.501(3) 1 calc R U P B 1
Cl1_2 Cl 0.0661(5) 0.4168(2) 0.04303(15) 0.0755(12) Uani 0.501(3) 1 d D U P B 1
Cl2_2 Cl -0.0039(4) 0.46035(14) 0.11073(11) 0.1304(14) Uani 0.501(3) 1 d D U P B 1
Cl3_2 Cl 0.0743(4) 0.36106(14) 0.11228(11) 0.1104(13) Uani 0.501(3) 1 d D U P B 1
C1_3 C 0.5081(8) 0.3758(4) 0.2622(3) 0.083(4) Uani 0.477(3) 1 d D U P C 1
H1_3 H 0.541615 0.356558 0.282908 0.099 Uiso 0.477(3) 1 calc R U P C 1
Cl1_3 Cl 0.5873(3) 0.43117(19) 0.25004(14) 0.1475(18) Uani 0.477(3) 1 d D U P C 1
Cl2_3 Cl 0.5093(7) 0.3408(3) 0.2220(2) 0.103(2) Uani 0.477(3) 1 d D U P C 1
Cl3_3 Cl 0.3718(5) 0.3915(3) 0.27185(17) 0.115(2) Uani 0.477(3) 1 d D U P C 1
C1_4 C -0.3286(11) 0.3481(5) 0.1361(3) 0.062(3) Uani 0.235(2) 1 d D U P D 2
H1_4 H -0.390867 0.327237 0.144624 0.075 Uiso 0.235(2) 1 calc R U P D 2
Cl1_4 Cl -0.2107(4) 0.32180(16) 0.15273(13) 0.0791(15) Uani 0.235(2) 1 d D U P D 2
Cl2_4 Cl -0.3402(5) 0.4097(2) 0.15417(19) 0.0737(15) Uani 0.235(2) 1 d D U P D 2
Cl3_4 Cl -0.3283(5) 0.3500(2) 0.08816(17) 0.0741(15) Uani 0.235(2) 1 d D U P D 2
C1_5 C 0.0400(14) 0.4184(5) 0.0914(5) 0.097(5) Uani 0.275(3) 1 d D U P E 2
H1_5 H 0.101395 0.430808 0.106637 0.117 Uiso 0.275(3) 1 calc R U P E 2
Cl1_5 Cl 0.0264(8) 0.3525(3) 0.0964(3) 0.129(3) Uani 0.275(3) 1 d D U P E 2
Cl2_5 Cl -0.0796(6) 0.4481(2) 0.10533(16) 0.1018(18) Uani 0.275(3) 1 d D U P E 2
Cl3_5 Cl 0.0639(11) 0.4315(4) 0.0449(3) 0.092(3) Uani 0.275(3) 1 d D U P E 2
C1_6 C 0.4948(9) 0.3626(4) 0.2664(4) 0.084(4) Uani 0.448(3) 1 d D U P F 2
H1_6 H 0.489835 0.335445 0.285482 0.101 Uiso 0.448(3) 1 calc R U P F 2
Cl1_6 Cl 0.4865(6) 0.3356(3) 0.2234(2) 0.090(2) Uani 0.448(3) 1 d D U P F 2
Cl2_6 Cl 0.3966(8) 0.4068(3) 0.2741(3) 0.146(3) Uani 0.448(3) 1 d D U P F 2
Cl3_6 Cl 0.6113(6) 0.3978(3) 0.2735(3) 0.221(3) Uani 0.448(3) 1 d D U P F 2
C1_7 C -0.207(2) 0.3674(8) 0.1270(5) 0.139(7) Uani 0.172(2) 1 d D U P G 3
H1_7 H -0.143318 0.344586 0.129225 0.167 Uiso 0.172(2) 1 calc R U P G 3
Cl1_7 Cl -0.1698(10) 0.4312(4) 0.1294(3) 0.145(4) Uani 0.172(2) 1 d D U P G 3
Cl2_7 Cl -0.2820(13) 0.3537(7) 0.0876(4) 0.139(5) Uani 0.172(2) 1 d D U P G 3
Cl3_7 Cl -0.3029(10) 0.3541(6) 0.1606(3) 0.160(4) Uani 0.172(2) 1 d D U P G 3
C1_8 C 0.1294(12) 0.4164(7) 0.0709(7) 0.136(6) Uani 0.224(2) 1 d D U P H 3
H1_8 H 0.145836 0.435493 0.093898 0.164 Uiso 0.224(2) 1 calc R U P H 3
Cl1_8 Cl 0.0686(11) 0.3592(4) 0.0834(4) 0.157(4) Uani 0.224(2) 1 d D U P H 3
Cl2_8 Cl 0.0410(9) 0.4535(4) 0.0449(4) 0.141(4) Uani 0.224(2) 1 d D U P H 3
Cl3_8 Cl 0.2498(6) 0.4062(3) 0.0481(3) 0.158(3) Uani 0.224(2) 1 d D U P H 3
C1_9 C 0.5602(16) 0.3610(11) 0.2941(6) 0.113(7) Uani 0.075(2) 1 d D U P I 3
H1_9 H 0.526024 0.327423 0.289157 0.136 Uiso 0.075(2) 1 calc R U P I 3
Cl1_9 Cl 0.4705(19) 0.4115(9) 0.2917(7) 0.136(6) Uani 0.075(2) 1 d D U P I 3
Cl2_9 Cl 0.6532(16) 0.3790(6) 0.2606(4) 0.085(4) Uani 0.075(2) 1 d D U P I 3
Cl3_9 Cl 0.6603(13) 0.3584(5) 0.3275(4) 0.083(4) Uani 0.075(2) 1 d D U P I 3

loop_
_atom_site_aniso_label
_atom_site_aniso_U_11
_atom_site_aniso_U_22
_atom_site_aniso_U_33
_atom_site_aniso_U_23
_atom_site_aniso_U_13
_atom_site_aniso_U_12
O9 0.0356(10) 0.0587(12) 0.0431(10) 0.0017(9) 0.0022(8) 0.0024(9)
O6 0.0385(10) 0.0633(13) 0.0429(11) 0.0035(9) 0.0021(8) -0.0006(9)
O11 0.0503(12) 0.0699(14) 0.0490(12) -0.0035(10) -0.0025(9) 0.0200(11)
O4 0.0519(12) 0.0637(13) 0.0445(11) 0.0149(10) 0.0100(9) 0.0137(10)
O10 0.0416(12) 0.0891(18) 0.0753(16) -0.0235(13) 0.0090(11) 0.0090(11)
O2 0.0372(11) 0.0635(14) 0.0769(15) 0.0220(11) -0.0013(10) 0.0095(10)
O1 0.0373(11) 0.0768(16) 0.0745(15) -0.0235(12) -0.0011(10) 0.0075(10)
O12 0.0586(13) 0.0530(13) 0.0674(14) -0.0010(11) -0.0087(11) 0.0079(10)
O3 0.0714(15) 0.0497(12) 0.0638(14) -0.0015(10) -0.0093(12) 0.0070(11)
O5 0.0421(11) 0.0866(17) 0.0525(12) 0.0163(12) -0.0050(9) 0.0067(11)
O7 0.121(3) 0.0725(19) 0.107(2) -0.0120(17) 0.038(2) -0.0327(18)
O8 0.243(6) 0.114(3) 0.112(3) -0.022(3) 0.077(4) -0.009(3)
N2 0.0494(16) 0.105(2) 0.0535(16) -0.0010(16) 0.0090(13) -0.0260(16)
N1 0.0588(18) 0.104(3) 0.0516(16) 0.0022(16) 0.0113(13) -0.0034(17)
N3 0.077(2) 0.077(2) 0.0499(16) 0.0002(14) 0.0178(14) -0.0228(16)
C20 0.0311(13) 0.0635(18) 0.0357(13) 0.0110(13) 0.0029(11) -0.0060(12)
C15 0.0283(12) 0.0555(16) 0.0354(13) 0.0008(12) -0.0010(10) 0.0050(11)
C5 0.0294(13) 0.081(2) 0.0278(12) 0.0027(13) -0.0011(10) 0.0091(13)
C37 0.0277(12) 0.0639(18) 0.0270(12) -0.0018(11) -0.0047(10) 0.0002(12)
C25 0.0307(13) 0.0710(19) 0.0336(13) 0.0080(13) 0.0071(10) -0.0027(13)
C10 0.0318(14) 0.083(2) 0.0371(14) -0.0013(14) -0.0032(11) 0.0062(14)
C6 0.0306(13) 0.074(2) 0.0387(14) 0.0116(14) 0.0022(11) 0.0129(13)
C3 0.0309(13) 0.078(2) 0.0329(13) -0.0010(13) 0.0014(10) 0.0132(13)
C38 0.0288(12) 0.0615(17) 0.0313(13) -0.0019(12) -0.0038(10) -0.0031(12)
C41 0.0509(18) 0.0570(19) 0.063(2) -0.0071(15) 0.0021(15) -0.0028(14)
C2 0.0317(14) 0.073(2) 0.0322(13) 0.0093(13) 0.0013(11) 0.0060(13)
C4 0.0357(14) 0.074(2) 0.0365(14) -0.0064(14) -0.0010(11) 0.0042(14)
C23 0.0299(13) 0.088(2) 0.0285(13) 0.0107(14) 0.0045(10) -0.0051(14)
C1 0.0305(14) 0.076(2) 0.0407(15) 0.0124(14) 0.0055(11) 0.0067(13)
C45 0.0281(13) 0.0556(16) 0.0446(15) 0.0116(13) 0.0019(11) 0.0051(11)
C43 0.0297(13) 0.0598(17) 0.0447(15) 0.0042(13) -0.0036(11) -0.0030(12)
C19 0.0311(13) 0.0555(16) 0.0464(15) 0.0089(13) -0.0025(11) -0.0054(12)
C36 0.0327(13) 0.0653(18) 0.0303(12) 0.0025(12) -0.0068(10) -0.0066(12)
C48 0.0315(13) 0.0505(16) 0.0555(17) 0.0154(13) 0.0009(12) 0.0031(12)
C13 0.0372(14) 0.0497(16) 0.0526(17) -0.0031(13) -0.0104(12) 0.0011(12)
C44 0.0243(12) 0.0534(16) 0.0450(15) 0.0086(12) 0.0017(10) -0.0019(11)
C35 0.0319(13) 0.077(2) 0.0299(13) -0.0025(13) -0.0041(10) -0.0044(13)
C24 0.0354(14) 0.078(2) 0.0299(13) -0.0010(13) 0.0076(11) -0.0075(14)
C33 0.0583(19) 0.067(2) 0.0463(17) 0.0022(15) 0.0045(14) -0.0051(16)
C34 0.0352(15) 0.103(3) 0.0318(13) 0.0027(15) 0.0007(11) -0.0060(15)
C12 0.0346(14) 0.0612(18) 0.0448(15) -0.0127(13) -0.0054(12) 0.0056(13)
C16 0.0288(13) 0.0592(17) 0.0395(14) 0.0037(12) -0.0022(11) 0.0037(12)
C46 0.0281(12) 0.0561(16) 0.0442(15) 0.0047(13) 0.0060(11) 0.0052(11)
C30 0.060(2) 0.122(4) 0.063(2) 0.012(2) 0.0108(18) -0.037(2)
C39 0.0360(14) 0.0633(18) 0.0438(15) -0.0047(13) -0.0051(12) 0.0029(13)
C18 0.074(2) 0.0593(19) 0.0562(19) 0.0134(15) 0.0140(17) 0.0198(17)
C14 0.0263(12) 0.0551(16) 0.0417(14) 0.0007(12) -0.0055(10) -0.0030(11)
C17 0.109(3) 0.059(2) 0.082(3) -0.0102(19) -0.013(2) 0.030(2)
C49 0.0306(13) 0.0506(16) 0.0540(16) 0.0070(13) -0.0005(12) -0.0009(11)
C11 0.0251(12) 0.0649(18) 0.0366(13) -0.0045(12) -0.0039(10) 0.0035(12)
C40 0.0337(14) 0.082(2) 0.0392(15) -0.0136(15) -0.0015(11) 0.0064(14)
C47 0.0232(12) 0.0613(17) 0.0436(14) 0.0145(13) 0.0043(10) 0.0010(11)
C28 0.066(2) 0.127(4) 0.055(2) 0.003(2) 0.0154(18) -0.003(2)
C21 0.0370(14) 0.0650(19) 0.0428(15) 0.0128(14) 0.0003(12) -0.0052(13)
C32 0.071(2) 0.071(2) 0.0528(19) 0.0020(17) 0.0074(17) -0.0123(18)
C7 0.0365(15) 0.0659(19) 0.0391(14) 0.0131(13) -0.0002(11) 0.0099(13)
C42 0.062(2) 0.093(3) 0.128(4) -0.021(3) 0.012(2) 0.025(2)
C22 0.0341(14) 0.075(2) 0.0362(14) 0.0142(14) 0.0017(11) 0.0000(14)
C26 0.0525(19) 0.082(2) 0.066(2) 0.0060(19) -0.0023(16) 0.0112(18)
C29 0.047(2) 0.146(4) 0.0472(19) 0.024(2) 0.0042(15) -0.017(2)
C8 0.051(2) 0.082(3) 0.128(4) -0.042(3) -0.014(2) 0.0149(19)
C50 0.113(3) 0.067(2) 0.076(3) -0.012(2) -0.020(2) 0.036(2)
C27 0.072(3) 0.095(3) 0.067(2) 0.002(2) 0.011(2) 0.001(2)
C51 0.108(3) 0.057(2) 0.101(3) -0.010(2) -0.029(3) 0.025(2)
C9 0.0483(19) 0.069(2) 0.103(3) 0.022(2) 0.0017(19) 0.0149(17)
C31 0.098(3) 0.090(3) 0.061(2) 0.005(2) 0.028(2) -0.031(2)
C1_1 0.119(6) 0.060(4) 0.053(3) 0.004(3) -0.020(4) 0.003(4)
Cl1_1 0.0745(14) 0.0862(14) 0.1241(18) -0.0078(12) 0.0196(12) -0.0104(10)
Cl2_1 0.219(5) 0.0711(17) 0.124(3) -0.0256(16) -0.049(3) 0.035(2)
Cl3_1 0.180(3) 0.0999(16) 0.0608(12) 0.0034(10) -0.0178(16) -0.0098(18)
C1_2 0.131(8) 0.058(5) 0.072(5) -0.008(4) -0.012(5) 0.001(5)
Cl1_2 0.0904(19) 0.069(3) 0.0669(17) -0.0148(15) -0.0122(13) -0.0105(19)
Cl2_2 0.170(4) 0.098(2) 0.123(3) -0.0389(18) 0.039(3) 0.019(2)
Cl3_2 0.156(3) 0.0766(19) 0.098(2) 0.0173(16) -0.036(2) 0.0021(18)
C1_3 0.085(6) 0.084(7) 0.078(6) -0.046(5) -0.029(5) 0.035(5)
Cl1_3 0.092(2) 0.174(4) 0.176(4) -0.097(3) -0.022(2) 0.016(2)
Cl2_3 0.118(4) 0.120(4) 0.070(2) -0.001(2) -0.005(2) 0.046(3)
Cl3_3 0.122(3) 0.118(4) 0.105(3) 0.030(3) 0.054(3) 0.054(3)
C1_4 0.074(8) 0.061(7) 0.052(7) -0.015(6) -0.008(6) 0.003(7)
Cl1_4 0.080(3) 0.065(2) 0.093(3) -0.001(2) -0.022(2) 0.022(2)
Cl2_4 0.092(4) 0.054(3) 0.075(3) -0.004(2) -0.006(3) 0.020(2)
Cl3_4 0.081(4) 0.078(3) 0.063(3) -0.003(2) -0.003(3) 0.020(3)
C1_5 0.138(11) 0.069(8) 0.086(9) -0.002(7) 0.030(8) -0.023(8)
Cl1_5 0.174(7) 0.061(3) 0.151(6) 0.016(4) 0.076(5) 0.007(4)
Cl2_5 0.145(5) 0.073(3) 0.088(3) 0.004(2) 0.036(3) 0.007(3)
Cl3_5 0.133(6) 0.080(7) 0.062(3) -0.026(3) 0.029(3) -0.057(5)
C1_6 0.089(7) 0.053(5) 0.111(8) 0.011(5) -0.008(6) -0.019(5)
Cl1_6 0.088(3) 0.086(2) 0.097(4) -0.033(2) -0.022(2) -0.016(2)
Cl2_6 0.160(5) 0.123(5) 0.154(5) -0.033(4) -0.013(4) 0.046(4)
Cl3_6 0.178(5) 0.198(6) 0.288(7) -0.033(5) -0.076(5) -0.112(5)
C1_7 0.126(12) 0.169(13) 0.122(12) -0.029(11) 0.009(11) -0.019(11)
Cl1_7 0.139(8) 0.141(7) 0.156(8) -0.035(6) 0.010(7) -0.005(6)
Cl2_7 0.126(10) 0.185(10) 0.108(7) -0.021(7) 0.023(7) -0.047(8)
Cl3_7 0.126(7) 0.229(11) 0.125(7) -0.018(7) 0.015(6) -0.029(8)
C1_8 0.109(10) 0.094(10) 0.206(13) -0.024(11) 0.029(11) -0.020(9)
Cl1_8 0.152(7) 0.110(6) 0.209(10) -0.014(6) 0.067(7) -0.013(5)
Cl2_8 0.096(5) 0.134(8) 0.194(9) -0.031(6) 0.008(5) -0.015(5)
Cl3_8 0.100(4) 0.109(5) 0.266(9) -0.018(5) 0.069(5) -0.015(4)
C1_9 0.119(10) 0.108(10) 0.113(10) -0.007(8) 0.007(8) -0.004(8)
Cl1_9 0.150(11) 0.117(10) 0.141(11) -0.023(9) 0.009(9) 0.012(9)
Cl2_9 0.099(9) 0.069(7) 0.088(8) -0.031(6) 0.011(7) -0.028(7)
Cl3_9 0.105(9) 0.070(7) 0.076(7) -0.007(6) -0.004(6) -0.018(6)

loop_
_atom_type_symbol
_atom_type_description
_atom_type_scat_dispersion_real
_atom_type_scat_dispersion_imag
_atom_type_scat_source
C C 0.0033 0.0016 'International Tables Vol C Tables 4.2.6.8 and 6.1.1.4'
H H 0.0000 0.0000 'International Tables Vol C Tables 4.2.6.8 and 6.1.1.4'
Cl Cl 0.1484 0.1585 'International Tables Vol C Tables 4.2.6.8 and 6.1.1.4'
N N 0.0061 0.0033 'International Tables Vol C Tables 4.2.6.8 and 6.1.1.4'
O O 0.0106 0.0060 'International Tables Vol C Tables 4.2.6.8 and 6.1.1.4'

loop_
_geom_angle_atom_site_label_1
_geom_angle_atom_site_label_2
_geom_angle_atom_site_label_3
_geom_angle
_geom_angle_site_symmetry_1
_geom_angle_site_symmetry_3
_geom_angle_publ_flag
C37 O9 C41 117.4(2) . . ?
C25 O6 C33 118.6(2) . . ?
C46 O11 C50 117.8(3) . . ?
C16 O4 C18 117.9(2) . . ?
C40 O10 C42 117.6(3) . . ?
C7 O2 C9 118.2(3) . . ?
C4 O1 C8 117.0(3) . . ?
C49 O12 C51 118.2(3) . . ?
C13 O3 C17 117.2(3) . . ?
C22 O5 C26 117.9(2) . . ?
C30 N2 H2 123.3 . . ?
C30 N2 C29 113.3(3) . . ?
C29 N2 H2 123.3 . . ?
C28 N1 H1 117.3 . . ?
C27 N1 H1 117.3 . . ?
C27 N1 C28 125.4(4) . . ?
C32 N3 H3 117.7 . . ?
C32 N3 C31 124.7(3) . . ?
C31 N3 H3 117.7 . . ?
C25 C20 C19 121.6(3) . . ?
C25 C20 C21 117.7(3) . . ?
C21 C20 C19 120.5(3) . . ?
C16 C15 H15 119.1 . . ?
C14 C15 H15 119.1 . . ?
C14 C15 C16 121.8(3) . . ?
C6 C5 C10 120.5(3) . . ?
C6 C5 C4 118.7(3) . . ?
C4 C5 C10 120.7(3) . . ?
O9 C37 C38 116.5(2) . . ?
O9 C37 C36 123.4(3) . . ?
C38 C37 C36 120.1(3) . . ?
C20 C25 O6 115.4(2) . . ?
C20 C25 C24 121.1(3) . . ?
C24 C25 O6 123.5(3) . . ?
C5 C10 H10A 109.2 . . ?
C5 C10 H10B 109.2 . . ?
H10A C10 H10B 107.9 . . ?
C11 C10 C5 112.2(2) . . ?
C11 C10 H10A 109.2 . . ?
C11 C10 H10B 109.2 . . ?
C5 C6 H6 119.3 . . ?
C5 C6 C7 121.5(3) . . ?
C7 C6 H6 119.3 . . ?
C2 C3 H3A 119.4 . . ?
C2 C3 C4 121.2(3) . . ?
C4 C3 H3A 119.4 . . ?
C37 C38 C43 121.6(2) . . ?
C37 C38 C39 118.7(3) . . ?
C39 C38 C43 119.7(3) . . ?
O9 C41 H41A 109.5 . . ?
O9 C41 H41B 109.5 . . ?
O9 C41 H41C 109.5 . . ?
H41A C41 H41B 109.5 . . ?
H41A C41 H41C 109.5 . . ?
H41B C41 H41C 109.5 . . ?
C3 C2 C1 121.0(3) . . ?
C3 C2 C7 119.0(3) . . ?
C7 C2 C1 120.0(3) . . ?
O1 C4 C5 116.6(3) . . ?
O1 C4 C3 123.5(3) . . ?
C3 C4 C5 120.0(3) . . ?
C24 C23 C34 120.7(3) . . ?
C24 C23 C22 117.9(3) . . ?
C22 C23 C34 121.5(3) . . ?
C2 C1 H1A 109.3 . . ?
C2 C1 H1B 109.3 . . ?
C2 C1 C47 111.6(2) . . ?
H1A C1 H1B 108.0 . . ?
C47 C1 H1A 109.3 . . ?
C47 C1 H1B 109.3 . . ?
C44 C45 H45 119.3 . . ?
C44 C45 C46 121.4(3) . . ?
C46 C45 H45 119.3 . . ?
C38 C43 H43A 109.6 . . ?
C38 C43 H43B 109.6 . . ?
H43A C43 H43B 108.1 . . ?
C44 C43 C38 110.5(2) . . ?
C44 C43 H43A 109.6 . . ?
C44 C43 H43B 109.6 . . ?
C20 C19 H19A 109.6 . . ?
C20 C19 H19B 109.6 . . ?
C20 C19 C14 110.2(2) . . ?
H19A C19 H19B 108.1 . . ?
C14 C19 H19A 109.6 . . ?
C14 C19 H19B 109.6 . . ?
C37 C36 H36 119.1 . . ?
C35 C36 C37 121.8(3) . . ?
C35 C36 H36 119.1 . . ?
C49 C48 H48 119.2 . . ?
C47 C48 H48 119.2 . . ?
C47 C48 C49 121.7(3) . . ?
O3 C13 C12 124.2(3) . . ?
O3 C13 C14 115.7(3) . . ?
C12 C13 C14 120.1(3) . . ?
C45 C44 C43 120.1(2) . . ?
C45 C44 C49 118.8(3) . . ?
C49 C44 C43 121.0(3) . . ?
C36 C35 C34 121.1(3) . . ?
C36 C35 C40 118.0(3) . . ?
C40 C35 C34 120.9(3) . . ?
C25 C24 H24 119.4 . . ?
C23 C24 C25 121.2(3) . . ?
C23 C24 H24 119.4 . . ?
O6 C33 H33A 108.4 . . ?
O6 C33 H33B 108.4 . . ?
O6 C33 C32 115.4(3) . . ?
H33A C33 H33B 107.5 . . ?
C32 C33 H33A 108.4 . . ?
C32 C33 H33B 108.4 . . ?
C23 C34 H34A 109.1 . . ?
C23 C34 H34B 109.1 . . ?
C35 C34 C23 112.6(2) . . ?
C35 C34 H34A 109.1 . . ?
C35 C34 H34B 109.1 . . ?
H34A C34 H34B 107.8 . . ?
C13 C12 H12 119.1 . . ?
C11 C12 C13 121.8(3) . . ?
C11 C12 H12 119.1 . . ?
O4 C16 C15 123.6(3) . . ?
O4 C16 C11 116.4(2) . . ?
C11 C16 C15 120.0(3) . . ?
O11 C46 C45 123.7(3) . . ?
O11 C46 C47 116.3(3) . . ?
C45 C46 C47 119.9(3) . . ?
N2 C30 H30A 108.7 . . ?
N2 C30 H30B 108.7 . . ?
N2 C30 C31 114.2(3) . . ?
H30A C30 H30B 107.6 . . ?
C31 C30 H30A 108.7 . . ?
C31 C30 H30B 108.7 . . ?
C38 C39 H39 119.7 . . ?
C38 C39 C40 120.7(3) . . ?
C40 C39 H39 119.7 . . ?
O4 C18 H18A 109.5 . . ?
O4 C18 H18B 109.5 . . ?
O4 C18 H18C 109.5 . . ?
H18A C18 H18B 109.5 . . ?
H18A C18 H18C 109.5 . . ?
H18B C18 H18C 109.5 . . ?
C15 C14 C19 120.6(3) . . ?
C15 C14 C13 117.9(3) . . ?
C13 C14 C19 121.4(3) . . ?
O3 C17 H17A 109.5 . . ?
O3 C17 H17B 109.5 . . ?
O3 C17 H17C 109.5 . . ?
H17A C17 H17B 109.5 . . ?
H17A C17 H17C 109.5 . . ?
H17B C17 H17C 109.5 . . ?
O12 C49 C48 123.5(3) . . ?
O12 C49 C44 117.0(3) . . ?
C48 C49 C44 119.5(3) . . ?
C12 C11 C10 120.4(3) . . ?
C12 C11 C16 118.4(3) . . ?
C16 C11 C10 121.2(3) . . ?
O10 C40 C35 115.7(3) . . ?
O10 C40 C39 123.6(3) . . ?
C39 C40 C35 120.7(3) . . ?
C48 C47 C1 120.8(3) . . ?
C48 C47 C46 118.5(3) . . ?
C46 C47 C1 120.6(3) . . ?
N1 C28 H28A 109.3 . . ?
N1 C28 H28B 109.3 . . ?
H28A C28 H28B 108.0 . . ?
C29 C28 N1 111.6(4) . . ?
C29 C28 H28A 109.3 . . ?
C29 C28 H28B 109.3 . . ?
C20 C21 H21 119.4 . . ?
C22 C21 C20 121.3(3) . . ?
C22 C21 H21 119.4 . . ?
O7 C32 N3 124.4(3) . . ?
O7 C32 C33 118.2(3) . . ?
N3 C32 C33 117.4(3) . . ?
O2 C7 C6 124.8(3) . . ?
O2 C7 C2 115.6(3) . . ?
C2 C7 C6 119.6(3) . . ?
O10 C42 H42A 109.5 . . ?
O10 C42 H42B 109.5 . . ?
O10 C42 H42C 109.5 . . ?
H42A C42 H42B 109.5 . . ?
H42A C42 H42C 109.5 . . ?
H42B C42 H42C 109.5 . . ?
O5 C22 C23 116.0(3) . . ?
C21 C22 O5 123.3(3) . . ?
C21 C22 C23 120.8(3) . . ?
O5 C26 H26A 108.4 . . ?
O5 C26 H26B 108.4 . . ?
O5 C26 C27 115.7(3) . . ?
H26A C26 H26B 107.4 . . ?
C27 C26 H26A 108.4 . . ?
C27 C26 H26B 108.4 . . ?
N2 C29 C28 113.9(3) . . ?
N2 C29 H29A 108.8 . . ?
N2 C29 H29B 108.8 . . ?
C28 C29 H29A 108.8 . . ?
C28 C29 H29B 108.8 . . ?
H29A C29 H29B 107.7 . . ?
O1 C8 H8A 109.5 . . ?
O1 C8 H8B 109.5 . . ?
O1 C8 H8C 109.5 . . ?
H8A C8 H8B 109.5 . . ?
H8A C8 H8C 109.5 . . ?
H8B C8 H8C 109.5 . . ?
O11 C50 H50A 109.5 . . ?
O11 C50 H50B 109.5 . . ?
O11 C50 H50C 109.5 . . ?
H50A C50 H50B 109.5 . . ?
H50A C50 H50C 109.5 . . ?
H50B C50 H50C 109.5 . . ?
O8 C27 N1 123.1(4) . . ?
O8 C27 C26 117.1(4) . . ?
N1 C27 C26 119.8(4) . . ?
O12 C51 H51A 109.5 . . ?
O12 C51 H51B 109.5 . . ?
O12 C51 H51C 109.5 . . ?
H51A C51 H51B 109.5 . . ?
H51A C51 H51C 109.5 . . ?
H51B C51 H51C 109.5 . . ?
O2 C9 H9A 109.5 . . ?
O2 C9 H9B 109.5 . . ?
O2 C9 H9C 109.5 . . ?
H9A C9 H9B 109.5 . . ?
H9A C9 H9C 109.5 . . ?
H9B C9 H9C 109.5 . . ?
N3 C31 C30 112.4(4) . . ?
N3 C31 H31A 109.1 . . ?
N3 C31 H31B 109.1 . . ?
C30 C31 H31A 109.1 . . ?
C30 C31 H31B 109.1 . . ?
H31A C31 H31B 107.9 . . ?
Cl1_1 C1_1 H1_1 108.5 . . ?
Cl1_1 C1_1 Cl2_1 109.8(5) . . ?
Cl1_1 C1_1 Cl3_1 109.9(4) . . ?
Cl2_1 C1_1 H1_1 108.5 . . ?
Cl2_1 C1_1 Cl3_1 111.7(4) . . ?
Cl3_1 C1_1 H1_1 108.5 . . ?
Cl1_2 C1_2 H1_2 108.2 . . ?
Cl1_2 C1_2 Cl3_2 114.4(6) . . ?
Cl2_2 C1_2 H1_2 108.2 . . ?
Cl2_2 C1_2 Cl1_2 110.7(6) . . ?
Cl2_2 C1_2 Cl3_2 107.0(6) . . ?
Cl3_2 C1_2 H1_2 108.2 . . ?
Cl1_3 C1_3 H1_3 111.5 . . ?
Cl2_3 C1_3 H1_3 111.5 . . ?
Cl2_3 C1_3 Cl1_3 102.5(6) . . ?
Cl2_3 C1_3 Cl3_3 107.4(6) . . ?
Cl3_3 C1_3 H1_3 111.5 . . ?
Cl3_3 C1_3 Cl1_3 112.2(6) . . ?
Cl1_4 C1_4 H1_4 109.1 . . ?
Cl1_4 C1_4 Cl2_4 107.9(7) . . ?
Cl1_4 C1_4 Cl3_4 111.1(7) . . ?
Cl2_4 C1_4 H1_4 109.1 . . ?
Cl3_4 C1_4 H1_4 109.1 . . ?
Cl3_4 C1_4 Cl2_4 110.3(8) . . ?
Cl1_5 C1_5 H1_5 110.0 . . ?
Cl1_5 C1_5 Cl2_5 109.3(9) . . ?
Cl1_5 C1_5 Cl3_5 108.1(10) . . ?
Cl2_5 C1_5 H1_5 110.0 . . ?
Cl3_5 C1_5 H1_5 110.0 . . ?
Cl3_5 C1_5 Cl2_5 109.5(10) . . ?
Cl1_6 C1_6 H1_6 109.3 . . ?
Cl1_6 C1_6 Cl3_6 113.9(8) . . ?
Cl2_6 C1_6 H1_6 109.3 . . ?
Cl2_6 C1_6 Cl1_6 112.8(9) . . ?
Cl2_6 C1_6 Cl3_6 102.0(7) . . ?
Cl3_6 C1_6 H1_6 109.3 . . ?
Cl1_7 C1_7 H1_7 111.4 . . ?
Cl1_7 C1_7 Cl2_7 112.3(14) . . ?
Cl2_7 C1_7 H1_7 111.4 . . ?
Cl3_7 C1_7 H1_7 111.4 . . ?
Cl3_7 C1_7 Cl1_7 109.9(13) . . ?
Cl3_7 C1_7 Cl2_7 99.8(12) . . ?
Cl1_8 C1_8 H1_8 107.6 . . ?
Cl2_8 C1_8 H1_8 107.6 . . ?
Cl2_8 C1_8 Cl1_8 110.6(12) . . ?
Cl3_8 C1_8 H1_8 107.6 . . ?
Cl3_8 C1_8 Cl1_8 111.4(10) . . ?
Cl3_8 C1_8 Cl2_8 111.8(12) . . ?
Cl1_9 C1_9 H1_9 113.3 . . ?
Cl1_9 C1_9 Cl2_9 100.4(14) . . ?
Cl1_9 C1_9 Cl3_9 121.7(19) . . ?
Cl2_9 C1_9 H1_9 113.3 . . ?
Cl3_9 C1_9 H1_9 113.3 . . ?
Cl3_9 C1_9 Cl2_9 91.5(11) . . ?

loop_
_geom_bond_atom_site_label_1
_geom_bond_atom_site_label_2
_geom_bond_distance
_geom_bond_site_symmetry_2
_geom_bond_publ_flag
O9 C37 1.377(3) . ?
O9 C41 1.424(4) . ?
O6 C25 1.392(4) . ?
O6 C33 1.404(4) . ?
O11 C46 1.372(4) . ?
O11 C50 1.395(4) . ?
O4 C16 1.376(4) . ?
O4 C18 1.417(4) . ?
O10 C40 1.380(4) . ?
O10 C42 1.409(5) . ?
O2 C7 1.365(4) . ?
O2 C9 1.422(4) . ?
O1 C4 1.379(4) . ?
O1 C8 1.415(4) . ?
O12 C49 1.374(4) . ?
O12 C51 1.412(4) . ?
O3 C13 1.370(4) . ?
O3 C17 1.429(4) . ?
O5 C22 1.390(4) . ?
O5 C26 1.422(4) . ?
O7 C32 1.221(5) . ?
O8 C27 1.225(6) . ?
N2 H2 0.8800 . ?
N2 C30 1.432(5) . ?
N2 C29 1.456(5) . ?
N1 H1 0.8800 . ?
N1 C28 1.463(5) . ?
N1 C27 1.303(5) . ?
N3 H3 0.8800 . ?
N3 C32 1.324(5) . ?
N3 C31 1.457(4) . ?
C20 C25 1.387(4) . ?
C20 C19 1.516(4) . ?
C20 C21 1.394(4) . ?
C15 H15 0.9500 . ?
C15 C16 1.398(4) . ?
C15 C14 1.385(4) . ?
C5 C10 1.532(4) . ?
C5 C6 1.377(5) . ?
C5 C4 1.396(4) . ?
C37 C38 1.387(4) . ?
C37 C36 1.392(4) . ?
C25 C24 1.392(4) . ?
C10 H10A 0.9900 . ?
C10 H10B 0.9900 . ?
C10 C11 1.518(4) . ?
C6 H6 0.9500 . ?
C6 C7 1.398(4) . ?
C3 H3A 0.9500 . ?
C3 C2 1.380(5) . ?
C3 C4 1.395(4) . ?
C38 C43 1.522(4) . ?
C38 C39 1.390(4) . ?
C41 H41A 0.9800 . ?
C41 H41B 0.9800 . ?
C41 H41C 0.9800 . ?
C2 C1 1.515(4) . ?
C2 C7 1.394(4) . ?
C23 C24 1.383(4) . ?
C23 C34 1.523(4) . ?
C23 C22 1.399(5) . ?
C1 H1A 0.9900 . ?
C1 H1B 0.9900 . ?
C1 C47 1.520(4) . ?
C45 H45 0.9500 . ?
C45 C44 1.382(4) . ?
C45 C46 1.392(4) . ?
C43 H43A 0.9900 . ?
C43 H43B 0.9900 . ?
C43 C44 1.518(4) . ?
C19 H19A 0.9900 . ?
C19 H19B 0.9900 . ?
C19 C14 1.520(4) . ?
C36 H36 0.9500 . ?
C36 C35 1.380(4) . ?
C48 H48 0.9500 . ?
C48 C49 1.395(4) . ?
C48 C47 1.381(4) . ?
C13 C12 1.392(4) . ?
C13 C14 1.399(4) . ?
C44 C49 1.400(4) . ?
C35 C34 1.516(4) . ?
C35 C40 1.395(5) . ?
C24 H24 0.9500 . ?
C33 H33A 0.9900 . ?
C33 H33B 0.9900 . ?
C33 C32 1.521(5) . ?
C34 H34A 0.9900 . ?
C34 H34B 0.9900 . ?
C12 H12 0.9500 . ?
C12 C11 1.381(4) . ?
C16 C11 1.390(4) . ?
C46 C47 1.399(4) . ?
C30 H30A 0.9900 . ?
C30 H30B 0.9900 . ?
C30 C31 1.479(7) . ?
C39 H39 0.9500 . ?
C39 C40 1.393(4) . ?
C18 H18A 0.9800 . ?
C18 H18B 0.9800 . ?
C18 H18C 0.9800 . ?
C17 H17A 0.9800 . ?
C17 H17B 0.9800 . ?
C17 H17C 0.9800 . ?
C28 H28A 0.9900 . ?
C28 H28B 0.9900 . ?
C28 C29 1.462(7) . ?
C21 H21 0.9500 . ?
C21 C22 1.385(4) . ?
C42 H42A 0.9800 . ?
C42 H42B 0.9800 . ?
C42 H42C 0.9800 . ?
C26 H26A 0.9900 . ?
C26 H26B 0.9900 . ?
C26 C27 1.511(5) . ?
C29 H29A 0.9900 . ?
C29 H29B 0.9900 . ?
C8 H8A 0.9800 . ?
C8 H8B 0.9800 . ?
C8 H8C 0.9800 . ?
C50 H50A 0.9800 . ?
C50 H50B 0.9800 . ?
C50 H50C 0.9800 . ?
C51 H51A 0.9800 . ?
C51 H51B 0.9800 . ?
C51 H51C 0.9800 . ?
C9 H9A 0.9800 . ?
C9 H9B 0.9800 . ?
C9 H9C 0.9800 . ?
C31 H31A 0.9900 . ?
C31 H31B 0.9900 . ?
C1_1 H1_1 1.0000 . ?
C1_1 Cl1_1 1.742(7) . ?
C1_1 Cl2_1 1.765(7) . ?
C1_1 Cl3_1 1.773(6) . ?
C1_2 H1_2 1.0000 . ?
C1_2 Cl1_2 1.738(9) . ?
C1_2 Cl2_2 1.738(10) . ?
C1_2 Cl3_2 1.740(9) . ?
C1_3 H1_3 1.0000 . ?
C1_3 Cl1_3 1.818(11) . ?
C1_3 Cl2_3 1.734(9) . ?
C1_3 Cl3_3 1.782(9) . ?
C1_4 H1_4 1.0000 . ?
C1_4 Cl1_4 1.734(11) . ?
C1_4 Cl2_4 1.760(11) . ?
C1_4 Cl3_4 1.750(11) . ?
C1_5 H1_5 1.0000 . ?
C1_5 Cl1_5 1.756(13) . ?
C1_5 Cl2_5 1.758(13) . ?
C1_5 Cl3_5 1.757(13) . ?
C1_6 H1_6 1.0000 . ?
C1_6 Cl1_6 1.727(11) . ?
C1_6 Cl2_6 1.712(11) . ?
C1_6 Cl3_6 1.743(10) . ?
C1_7 H1_7 1.0000 . ?
C1_7 Cl1_7 1.750(15) . ?
C1_7 Cl2_7 1.751(15) . ?
C1_7 Cl3_7 1.745(15) . ?
C1_8 H1_8 1.0000 . ?
C1_8 Cl1_8 1.749(13) . ?
C1_8 Cl2_8 1.749(14) . ?
C1_8 Cl3_8 1.736(14) . ?
C1_9 H1_9 1.0000 . ?
C1_9 Cl1_9 1.741(15) . ?
C1_9 Cl2_9 1.750(15) . ?
C1_9 Cl3_9 1.744(15) . ?

loop_
_geom_torsion_atom_site_label_1
_geom_torsion_atom_site_label_2
_geom_torsion_atom_site_label_3
_geom_torsion_atom_site_label_4
_geom_torsion
_geom_torsion_site_symmetry_1
_geom_torsion_site_symmetry_2
_geom_torsion_site_symmetry_3
_geom_torsion_site_symmetry_4
_geom_torsion_publ_flag
O9 C37 C38 C43 1.1(4) . . . . ?
O9 C37 C38 C39 -179.9(2) . . . . ?
O9 C37 C36 C35 -180.0(2) . . . . ?
O6 C25 C24 C23 -176.3(2) . . . . ?
O6 C33 C32 O7 174.4(4) . . . . ?
O6 C33 C32 N3 -3.7(5) . . . . ?
O11 C46 C47 C1 3.2(4) . . . . ?
O11 C46 C47 C48 179.8(2) . . . . ?
O4 C16 C11 C10 0.3(4) . . . . ?
O4 C16 C11 C12 179.0(2) . . . . ?
O3 C13 C12 C11 -178.4(3) . . . . ?
O3 C13 C14 C15 179.3(2) . . . . ?
O3 C13 C14 C19 2.5(4) . . . . ?
O5 C26 C27 O8 172.9(5) . . . . ?
O5 C26 C27 N1 -7.6(5) . . . . ?
N2 C30 C31 N3 55.9(5) . . . . ?
N1 C28 C29 N2 -69.1(4) . . . . ?
C20 C25 C24 C23 2.4(4) . . . . ?
C20 C19 C14 C15 -92.8(3) . . . . ?
C20 C19 C14 C13 83.9(3) . . . . ?
C20 C21 C22 O5 -174.7(2) . . . . ?
C20 C21 C22 C23 3.6(4) . . . . ?
C15 C16 C11 C10 -179.3(2) . . . . ?
C15 C16 C11 C12 -0.6(4) . . . . ?
C5 C10 C11 C12 -85.0(3) . . . . ?
C5 C10 C11 C16 93.7(3) . . . . ?
C5 C6 C7 O2 -178.5(3) . . . . ?
C5 C6 C7 C2 1.8(4) . . . . ?
C37 C38 C43 C44 89.0(3) . . . . ?
C37 C38 C39 C40 -0.5(4) . . . . ?
C37 C36 C35 C34 -178.5(2) . . . . ?
C37 C36 C35 C40 0.2(4) . . . . ?
C25 O6 C33 C32 73.3(3) . . . . ?
C25 C20 C19 C14 86.2(3) . . . . ?
C25 C20 C21 C22 -2.3(4) . . . . ?
C10 C5 C6 C7 178.8(3) . . . . ?
C10 C5 C4 O1 0.1(4) . . . . ?
C10 C5 C4 C3 179.8(2) . . . . ?
C6 C5 C10 C11 -91.3(3) . . . . ?
C6 C5 C4 O1 179.2(2) . . . . ?
C6 C5 C4 C3 -1.1(4) . . . . ?
C3 C2 C1 C47 -92.5(3) . . . . ?
C3 C2 C7 O2 178.4(2) . . . . ?
C3 C2 C7 C6 -1.8(4) . . . . ?
C38 C37 C36 C35 0.7(4) . . . . ?
C38 C43 C44 C45 -87.3(3) . . . . ?
C38 C43 C44 C49 88.8(3) . . . . ?
C38 C39 C40 O10 179.0(3) . . . . ?
C38 C39 C40 C35 1.5(4) . . . . ?
C41 O9 C37 C38 173.8(2) . . . . ?
C41 O9 C37 C36 -5.5(4) . . . . ?
C2 C3 C4 O1 -179.3(3) . . . . ?
C2 C3 C4 C5 1.0(4) . . . . ?
C2 C1 C47 C48 -84.7(3) . . . . ?
C2 C1 C47 C46 91.9(3) . . . . ?
C4 C5 C10 C11 87.8(3) . . . . ?
C4 C5 C6 C7 -0.3(4) . . . . ?
C4 C3 C2 C1 -179.7(3) . . . . ?
C4 C3 C2 C7 0.5(4) . . . . ?
C1 C2 C7 O2 -1.5(4) . . . . ?
C1 C2 C7 C6 178.3(2) . . . . ?
C45 C44 C49 O12 178.6(2) . . . . ?
C45 C44 C49 C48 -0.2(4) . . . . ?
C45 C46 C47 C1 -175.2(2) . . . . ?
C45 C46 C47 C48 1.4(4) . . . . ?
C43 C38 C39 C40 178.4(2) . . . . ?
C43 C44 C49 O12 2.5(4) . . . . ?
C43 C44 C49 C48 -176.3(2) . . . . ?
C19 C20 C25 O6 3.0(4) . . . . ?
C19 C20 C25 C24 -175.7(2) . . . . ?
C19 C20 C21 C22 172.8(2) . . . . ?
C36 C37 C38 C43 -179.5(2) . . . . ?
C36 C37 C38 C39 -0.6(4) . . . . ?
C36 C35 C34 C23 -95.3(3) . . . . ?
C36 C35 C40 O10 -179.0(2) . . . . ?
C36 C35 C40 C39 -1.3(4) . . . . ?
C13 C12 C11 C10 177.8(3) . . . . ?
C13 C12 C11 C16 -0.9(4) . . . . ?
C44 C45 C46 O11 -177.3(2) . . . . ?
C44 C45 C46 C47 1.0(4) . . . . ?
C24 C23 C34 C35 -86.5(3) . . . . ?
C24 C23 C22 O5 176.6(2) . . . . ?
C24 C23 C22 C21 -1.8(4) . . . . ?
C33 O6 C25 C20 -165.0(2) . . . . ?
C33 O6 C25 C24 13.8(4) . . . . ?
C34 C23 C24 C25 177.5(2) . . . . ?
C34 C23 C22 O5 -2.0(4) . . . . ?
C34 C23 C22 C21 179.6(2) . . . . ?
C34 C35 C40 O10 -0.2(4) . . . . ?
C34 C35 C40 C39 177.4(3) . . . . ?
C12 C13 C14 C15 -0.6(4) . . . . ?
C12 C13 C14 C19 -177.4(2) . . . . ?
C16 C15 C14 C19 176.0(2) . . . . ?
C16 C15 C14 C13 -0.8(4) . . . . ?
C46 C45 C44 C43 174.5(2) . . . . ?
C46 C45 C44 C49 -1.6(4) . . . . ?
C30 N2 C29 C28 174.2(3) . . . . ?
C39 C38 C43 C44 -90.0(3) . . . . ?
C18 O4 C16 C15 -5.7(4) . . . . ?
C18 O4 C16 C11 174.8(3) . . . . ?
C14 C15 C16 O4 -178.1(2) . . . . ?
C14 C15 C16 C11 1.5(4) . . . . ?
C14 C13 C12 C11 1.5(4) . . . . ?
C17 O3 C13 C12 -3.5(4) . . . . ?
C17 O3 C13 C14 176.6(3) . . . . ?
C49 C48 C47 C1 173.4(2) . . . . ?
C49 C48 C47 C46 -3.3(4) . . . . ?
C40 C35 C34 C23 86.0(4) . . . . ?
C47 C48 C49 O12 -176.0(3) . . . . ?
C47 C48 C49 C44 2.7(4) . . . . ?
C28 N1 C27 O8 0.0(8) . . . . ?
C28 N1 C27 C26 -179.5(4) . . . . ?
C21 C20 C25 O6 178.1(2) . . . . ?
C21 C20 C25 C24 -0.7(4) . . . . ?
C21 C20 C19 C14 -88.7(3) . . . . ?
C32 N3 C31 C30 127.1(4) . . . . ?
C7 C2 C1 C47 87.4(3) . . . . ?
C42 O10 C40 C35 -177.2(3) . . . . ?
C42 O10 C40 C39 5.2(5) . . . . ?
C22 O5 C26 C27 68.6(4) . . . . ?
C22 C23 C24 C25 -1.1(4) . . . . ?
C22 C23 C34 C35 92.0(4) . . . . ?
C26 O5 C22 C23 -156.9(3) . . . . ?
C26 O5 C22 C21 21.5(4) . . . . ?
C29 N2 C30 C31 173.1(3) . . . . ?
C8 O1 C4 C5 174.6(3) . . . . ?
C8 O1 C4 C3 -5.0(5) . . . . ?
C50 O11 C46 C45 -5.3(5) . . . . ?
C50 O11 C46 C47 176.3(3) . . . . ?
C27 N1 C28 C29 -172.4(4) . . . . ?
C51 O12 C49 C48 0.3(5) . . . . ?
C51 O12 C49 C44 -178.4(3) . . . . ?
C9 O2 C7 C6 -12.0(4) . . . . ?
C9 O2 C7 C2 167.7(3) . . . . ?
C31 N3 C32 O7 -1.0(7) . . . . ?
C31 N3 C32 C33 177.0(4) . . . . ?
